data_1535448
loop_
_publ_author_name
'Bostroem, M.'
'Rosner, H.'
'Prots', Yu.M.'
'Burkhardt, U.'
'Grin', Yu.'

_publ_section_title
;
 The Co2 Al9 structure type revisited
;
_journal_name_full 'Zeitschrift fuer Anorganische und Allgemeine Chemie'
_journal_page_first 534
_journal_page_last 541
_journal_volume 631
_journal_year 2005
_chemical_formula_sum 'Ga9 Rh2'
_space_group_IT_number 7
_symmetry_space_group_name_Hall 'P -2yc'
_symmetry_space_group_name_H-M 'P 1 c 1'
_cell_angle_alpha 90
_cell_angle_beta 93.39
_cell_angle_gamma 90
_cell_formula_units_Z 2
_cell_length_a 6.4164
_cell_length_b 6.4119
_cell_length_c 8.7847
_cell_volume 360.782
_citation_journal_id_ASTM ZAACAB
_cod_data_source_file Bostroem_ZAACAB_2005_1735.cif
_cod_data_source_block Ga9Rh2
_cod_original_cell_volume 360.7817
_cod_database_code 1535448

loop_
_symmetry_equiv_pos_as_xyz
x,y,z
x,-y,z+1/2

loop_
_atom_site_label
_atom_site_type_symbol
_atom_site_fract_x
_atom_site_fract_y
_atom_site_fract_z
_atom_site_occupancy
_atom_site_U_iso_or_equiv
Ga4 Ga -0.6141 0.0557 -0.5023 1 0.0
Ga3 Ga 0.5997 0.4453 0.5084 1 0.0
Ga1 Ga 0.5986 0.2369 0.2307 1 0.0
Ga6 Ga -0.8958 0.9691 -0.2828 1 0.0
Ga2 Ga -0.5993 0.2623 -0.226 1 0.0
Ga9 Ga -0.032 0.7611 -0.0302 1 0.0
Ga5 Ga 0.9109 0.5491 0.2678 1 0.0
Rh1 Rh 0.7401 0.87827 0.1685 1 0.0
Ga7 Ga 0.7816 0.8461 0.4614 1 0.0
Rh2 Rh -0.73981 0.62389 -0.16903 1 0.0
Ga8 Ga -0.7998 0.6343 -0.45698 1 0.0
